data_1570378
loop_
_publ_author_name
'Jin, Xiaodong'
'Lin, Yongjie'
'Davies, Robert P.'

_publ_section_title
;
 On the mechanism of benzimidazole synthesis via copper-catalysed
 intramolecular N-arylation
;
_journal_issue 24
_journal_name_full 'Catalysis Science &amp; Technology'
_journal_page_first 7181
_journal_page_last 7189
_journal_paper_doi 10.1039/D3CY00767G
_journal_volume 13
_journal_year 2023
_chemical_formula_moiety 'C36 H40 Cu4 I4 N8'
_chemical_formula_sum 'C36 H40 Cu4 I4 N8'
_chemical_formula_weight 1346.52
_space_group_crystal_system monoclinic
_space_group_IT_number 14
_space_group_name_Hall '-P 2ybc'
_space_group_name_H-M_alt 'P 1 21/c 1'
_atom_sites_solution_hydrogens geom
_audit_creation_method SHELXL-2018/3
_audit_update_record
;
2023-05-16 deposited with the CCDC.	2023-11-22 downloaded from the CCDC.
;
_cell_angle_alpha 90
_cell_angle_beta 102.612(2)
_cell_angle_gamma 90
_cell_formula_units_Z 2
_cell_length_a 9.52910(20)
_cell_length_b 22.9164(5)
_cell_length_c 9.8700(2)
_cell_measurement_reflns_used 3840
_cell_measurement_temperature 173(2)
_cell_measurement_theta_max 73.7100
_cell_measurement_theta_min 3.8410
_cell_volume 2103.33(8)
_computing_cell_refinement CrysAlisPro,
_computing_data_collection CrysAlisPro,
_computing_data_reduction CrysAlisPro,
_computing_molecular_graphics 'Bruker SHELXTL'
_computing_publication_material 'CIFTAB-2013 (Sheldrick, 2013)'
_computing_structure_refinement 'SHELXL-2018/3 (Sheldrick, 2018)'
_computing_structure_solution 'SHELXS-2013 (Sheldrick, 2013)'
_diffrn_ambient_temperature 173(2)
_diffrn_detector_area_resol_mean 10.4115
_diffrn_measured_fraction_theta_full 0.984
_diffrn_measured_fraction_theta_max 0.948
_diffrn_measurement_device_type 'Agilent Xcalibur PX Ultra A'
_diffrn_measurement_method 'omega scans'
_diffrn_radiation_type CuK\a
_diffrn_radiation_wavelength 1.54184
_diffrn_reflns_av_R_equivalents 0.0377
_diffrn_reflns_av_unetI/netI 0.0483
_diffrn_reflns_Laue_measured_fraction_full 0.984
_diffrn_reflns_Laue_measured_fraction_max 0.948
_diffrn_reflns_limit_h_max 8
_diffrn_reflns_limit_h_min -11
_diffrn_reflns_limit_k_max 26
_diffrn_reflns_limit_k_min -28
_diffrn_reflns_limit_l_max 12
_diffrn_reflns_limit_l_min -9
_diffrn_reflns_number 6992
_diffrn_reflns_point_group_measured_fraction_full 0.984
_diffrn_reflns_point_group_measured_fraction_max 0.948
_diffrn_reflns_theta_full 67.684
_diffrn_reflns_theta_max 73.685
_diffrn_reflns_theta_min 3.858
_diffrn_source 'Enhance Ultra (Cu) X-ray Source'
_exptl_absorpt_coefficient_mu 25.609
_exptl_absorpt_correction_T_max 0.342
_exptl_absorpt_correction_T_min 0.046
_exptl_absorpt_correction_type analytical
_exptl_absorpt_process_details
; 
CrysAlisPro, Agilent Technologies, 
Version 1.171.36.32 (release 02-08-2013 CrysAlis171 .NET) 
(compiled Aug  2 2013,16:46:58) 
Analytical numeric absorption correction using a multifaceted crystal 
model based on expressions derived by R.C. Clark & J.S. Reid. 
(Clark, R. C. & Reid, J. S. (1995). Acta Cryst. A51, 887-897) 
;
_exptl_crystal_colour Colourless
_exptl_crystal_density_diffrn 2.126
_exptl_crystal_description plates
_exptl_crystal_F_000 1280
_exptl_crystal_size_max 0.37
_exptl_crystal_size_mid 0.14
_exptl_crystal_size_min 0.05
_refine_diff_density_max 0.692
_refine_diff_density_min -1.102
_refine_diff_density_rms 0.142
_refine_ls_extinction_coef 0.00033(3)
_refine_ls_extinction_expression Fc^*^=kFc[1+0.001xFc^2^\l^3^/sin(2\q)]^-1/4^
_refine_ls_extinction_method 'SHELXL-2018/3 (Sheldrick 2018)'
_refine_ls_goodness_of_fit_ref 1.020
_refine_ls_hydrogen_treatment constr
_refine_ls_matrix_type full
_refine_ls_number_parameters 240
_refine_ls_number_reflns 4018
_refine_ls_number_restraints 0
_refine_ls_restrained_S_all 1.020
_refine_ls_R_factor_all 0.0356
_refine_ls_R_factor_gt 0.0320
_refine_ls_shift/su_max 0.001
_refine_ls_shift/su_mean 0.000
_refine_ls_structure_factor_coef Fsqd
_refine_ls_weighting_details 'w=1/[\s^2^(Fo^2^)+(0.0429P)^2^] where P=(Fo^2^+2Fc^2^)/3'
_refine_ls_weighting_scheme calc
_refine_ls_wR_factor_gt 0.0765
_refine_ls_wR_factor_ref 0.0791
_reflns_Friedel_coverage 0.000
_reflns_number_gt 3686
_reflns_number_total 4018
_reflns_threshold_expression 'I > 2\s(I)'
_cod_data_source_file d3cy00767g2.cif
_cod_data_source_block 1a
_cod_depositor_comments 'Adding full bibliography for 1570378--1570383.cif.'
_cod_original_cell_volume 2103.34(8)
_cod_original_sg_symbol_H-M 'P 21/c'
_cod_database_code 1570378
_shelx_shelxl_version_number 2018/3
_shelx_space_group_comment
; 
The symmetry employed for this shelxl refinement is uniquely defined 
by the following loop, which should always be used as a source of 
symmetry information in preference to the above space-group names. 
They are only intended as comments. 
;

loop_
_space_group_symop_operation_xyz
'x, y, z'
'-x, y+1/2, -z+1/2'
'-x, -y, -z'
'x, -y-1/2, z-1/2'

loop_
_atom_site_label
_atom_site_type_symbol
_atom_site_fract_x
_atom_site_fract_y
_atom_site_fract_z
_atom_site_U_iso_or_equiv
_atom_site_adp_type
_atom_site_occupancy
_atom_site_site_symmetry_order
_atom_site_calc_flag
_atom_site_refinement_flags_posn
_atom_site_refinement_flags_adp
_atom_site_refinement_flags_occupancy
_atom_site_disorder_assembly
_atom_site_disorder_group
Cu1 Cu 0.86126(7) 0.47015(3) 0.30550(8) 0.03749(18) Uani 1 1 d . . . . .
Cu2 Cu 1.02736(7) 0.41841(3) 0.49759(7) 0.03358(16) Uani 1 1 d . . . . .
I1 I 0.83853(3) 0.35706(2) 0.30645(3) 0.03101(10) Uani 1 1 d . . . . .
I2 I 1.13220(3) 0.50763(2) 0.37195(3) 0.02562(10) Uani 1 1 d . . . . .
N1 N 0.7117(4) 0.51768(14) 0.1908(4) 0.0232(6) Uani 1 1 d . . . . .
C2 C 0.5758(4) 0.52342(16) 0.2022(4) 0.0221(7) Uani 1 1 d . . . . .
N3 N 0.5020(4) 0.56267(14) 0.1108(3) 0.0229(6) Uani 1 1 d . . . . .
C4 C 0.5958(4) 0.58421(16) 0.0346(4) 0.0233(7) Uani 1 1 d . . . . .
C5 C 0.5769(5) 0.62537(18) -0.0720(4) 0.0294(8) Uani 1 1 d . . . . .
H5A H 0.487953 0.644935 -0.104048 0.035 Uiso 1 1 calc R U . . .
C6 C 0.6950(6) 0.63605(18) -0.1285(5) 0.0342(10) Uani 1 1 d . . . . .
H6A H 0.686872 0.664013 -0.200823 0.041 Uiso 1 1 calc R U . . .
C7 C 0.8267(6) 0.6070(2) -0.0825(5) 0.0358(10) Uani 1 1 d . . . . .
H7A H 0.904453 0.614998 -0.125607 0.043 Uiso 1 1 calc R U . . .
C8 C 0.8448(5) 0.56663(18) 0.0253(5) 0.0301(8) Uani 1 1 d . . . . .
H8A H 0.933772 0.547106 0.057383 0.036 Uiso 1 1 calc R U . . .
C9 C 0.7263(4) 0.55600(15) 0.0844(4) 0.0224(7) Uani 1 1 d . . . . .
C10 C 0.5114(5) 0.49067(18) 0.3039(5) 0.0292(8) Uani 1 1 d . . . . .
H10A H 0.581584 0.462581 0.353828 0.044 Uiso 1 1 calc R U . . .
H10B H 0.425536 0.469817 0.254662 0.044 Uiso 1 1 calc R U . . .
H10C H 0.484663 0.518056 0.370285 0.044 Uiso 1 1 calc R U . . .
C11 C 0.3523(5) 0.57968(19) 0.0952(5) 0.0302(8) Uani 1 1 d . . . . .
H11A H 0.299429 0.570839 0.000647 0.045 Uiso 1 1 calc R U . . .
H11B H 0.346754 0.621634 0.112567 0.045 Uiso 1 1 calc R U . . .
H11C H 0.309754 0.558030 0.161916 0.045 Uiso 1 1 calc R U . . .
N21 N 1.1510(4) 0.36302(13) 0.6214(4) 0.0234(6) Uani 1 1 d . . . . .
C22 C 1.1098(4) 0.32825(16) 0.7123(4) 0.0241(7) Uani 1 1 d . . . . .
N23 N 1.2169(4) 0.29271(13) 0.7780(4) 0.0243(6) Uani 1 1 d . . . . .
C24 C 1.3365(4) 0.30414(16) 0.7244(4) 0.0232(7) Uani 1 1 d . . . . .
C25 C 1.4717(5) 0.27856(18) 0.7451(5) 0.0320(9) Uani 1 1 d . . . . .
H25A H 1.499733 0.248506 0.811822 0.038 Uiso 1 1 calc R U . . .
C26 C 1.5637(5) 0.2985(2) 0.6650(6) 0.0372(10) Uani 1 1 d . . . . .
H26A H 1.656537 0.281651 0.675941 0.045 Uiso 1 1 calc R U . . .
C27 C 1.5222(5) 0.3436(2) 0.5672(5) 0.0337(9) Uani 1 1 d . . . . .
H27A H 1.588065 0.356655 0.514131 0.040 Uiso 1 1 calc R U . . .
C28 C 1.3876(5) 0.36914(17) 0.5467(4) 0.0260(8) Uani 1 1 d . . . . .
H28A H 1.360520 0.399660 0.481012 0.031 Uiso 1 1 calc R U . . .
C29 C 1.2928(4) 0.34860(15) 0.6256(4) 0.0207(7) Uani 1 1 d . . . . .
C30 C 0.9622(5) 0.3255(2) 0.7396(6) 0.0353(9) Uani 1 1 d . . . . .
H30A H 0.901896 0.355528 0.684705 0.053 Uiso 1 1 calc R U . . .
H30B H 0.966883 0.332268 0.838490 0.053 Uiso 1 1 calc R U . . .
H30C H 0.920629 0.286931 0.713371 0.053 Uiso 1 1 calc R U . . .
C31 C 1.2089(5) 0.24994(18) 0.8861(5) 0.0320(9) Uani 1 1 d . . . . .
H31A H 1.153553 0.215958 0.844194 0.048 Uiso 1 1 calc R U . . .
H31B H 1.161524 0.267582 0.954807 0.048 Uiso 1 1 calc R U . . .
H31C H 1.306224 0.237631 0.931761 0.048 Uiso 1 1 calc R U . . .

loop_
_atom_site_aniso_label
_atom_site_aniso_U_11
_atom_site_aniso_U_22
_atom_site_aniso_U_33
_atom_site_aniso_U_23
_atom_site_aniso_U_13
_atom_site_aniso_U_12
Cu1 0.0280(3) 0.0327(3) 0.0501(4) 0.0166(3) 0.0048(3) 0.0059(3)
Cu2 0.0324(3) 0.0284(3) 0.0376(4) 0.0117(2) 0.0026(3) 0.0048(2)
I1 0.03013(15) 0.02335(14) 0.03749(17) -0.00017(9) 0.00289(11) 0.00006(9)
I2 0.02407(14) 0.02310(13) 0.03427(16) 0.00489(8) 0.01632(11) 0.00238(8)
N1 0.0212(15) 0.0196(13) 0.0294(17) 0.0040(12) 0.0069(13) 0.0004(12)
C2 0.0261(18) 0.0193(15) 0.0213(17) -0.0017(13) 0.0058(15) -0.0019(14)
N3 0.0248(16) 0.0216(14) 0.0228(15) -0.0002(12) 0.0063(13) -0.0005(12)
C4 0.0256(18) 0.0200(15) 0.0251(18) -0.0030(14) 0.0071(15) 0.0000(14)
C5 0.038(2) 0.0249(17) 0.0235(19) 0.0026(15) 0.0015(17) -0.0006(16)
C6 0.055(3) 0.0224(17) 0.027(2) 0.0059(15) 0.014(2) -0.0047(18)
C7 0.045(2) 0.034(2) 0.036(2) -0.0048(18) 0.026(2) -0.0053(19)
C8 0.032(2) 0.0286(18) 0.034(2) 0.0023(16) 0.0167(18) -0.0028(16)
C9 0.0281(19) 0.0149(14) 0.0253(18) 0.0003(13) 0.0083(16) -0.0009(13)
C10 0.031(2) 0.0297(19) 0.031(2) 0.0029(16) 0.0145(17) -0.0069(16)
C11 0.0244(19) 0.032(2) 0.034(2) -0.0025(16) 0.0061(16) 0.0044(16)
N21 0.0235(15) 0.0174(13) 0.0295(17) 0.0015(12) 0.0066(14) 0.0014(12)
C22 0.0274(19) 0.0180(15) 0.0266(19) 0.0014(14) 0.0050(16) -0.0005(14)
N23 0.0241(15) 0.0180(13) 0.0304(17) 0.0020(12) 0.0049(14) -0.0012(12)
C24 0.0283(19) 0.0155(14) 0.0253(18) -0.0038(13) 0.0051(15) -0.0032(14)
C25 0.028(2) 0.0234(17) 0.042(2) -0.0005(16) 0.0012(18) 0.0036(15)
C26 0.0237(19) 0.030(2) 0.058(3) -0.006(2) 0.009(2) 0.0000(16)
C27 0.028(2) 0.0322(19) 0.044(2) -0.0060(18) 0.0156(19) -0.0110(17)
C28 0.0294(19) 0.0201(15) 0.030(2) -0.0023(14) 0.0100(17) -0.0056(14)
C29 0.0260(18) 0.0140(14) 0.0208(17) -0.0012(13) 0.0024(15) -0.0017(13)
C30 0.026(2) 0.0322(19) 0.051(3) 0.0067(19) 0.015(2) 0.0023(17)
C31 0.041(2) 0.0236(17) 0.031(2) 0.0082(15) 0.0070(18) 0.0004(16)

loop_
_atom_type_symbol
_atom_type_description
_atom_type_scat_dispersion_real
_atom_type_scat_dispersion_imag
_atom_type_scat_source
C C 0.0181 0.0091 'International Tables Vol C Tables 4.2.6.8 and 6.1.1.4'
H H 0.0000 0.0000 'International Tables Vol C Tables 4.2.6.8 and 6.1.1.4'
Cu Cu -1.9646 0.5888 'International Tables Vol C Tables 4.2.6.8 and 6.1.1.4'
I I -0.3257 6.8362 'International Tables Vol C Tables 4.2.6.8 and 6.1.1.4'
N N 0.0311 0.0180 'International Tables Vol C Tables 4.2.6.8 and 6.1.1.4'

loop_
_geom_angle_atom_site_label_1
_geom_angle_atom_site_label_2
_geom_angle_atom_site_label_3
_geom_angle
_geom_angle_site_symmetry_1
_geom_angle_site_symmetry_3
_geom_angle_publ_flag
N1 Cu1 Cu2 166.38(11) . . ?
N1 Cu1 I1 120.55(10) . . ?
Cu2 Cu1 I1 64.04(2) . . ?
N1 Cu1 I2 120.65(10) . . ?
Cu2 Cu1 I2 62.94(2) . . ?
I1 Cu1 I2 113.42(2) . . ?
N21 Cu2 Cu1 167.51(11) . . ?
N21 Cu2 I2 122.97(10) . . ?
Cu1 Cu2 I2 61.70(2) . . ?
N21 Cu2 I1 108.41(10) . . ?
Cu1 Cu2 I1 59.99(2) . . ?
I2 Cu2 I1 109.33(2) . . ?
N21 Cu2 I2 114.87(10) . 3_766 ?
Cu1 Cu2 I2 74.97(3) . 3_766 ?
I2 Cu2 I2 92.63(2) . 3_766 ?
I1 Cu2 I2 107.05(2) . 3_766 ?
Cu1 I1 Cu2 55.97(2) . . ?
Cu1 I2 Cu2 55.36(2) . . ?
Cu1 I2 Cu2 73.22(2) . 3_766 ?
Cu2 I2 Cu2 87.37(2) . 3_766 ?
C2 N1 C9 105.1(3) . . ?
C2 N1 Cu1 127.5(3) . . ?
C9 N1 Cu1 127.3(3) . . ?
N1 C2 N3 112.5(3) . . ?
N1 C2 C10 124.0(4) . . ?
N3 C2 C10 123.5(4) . . ?
C2 N3 C4 107.2(3) . . ?
C2 N3 C11 127.0(3) . . ?
C4 N3 C11 125.8(3) . . ?
N3 C4 C9 106.1(3) . . ?
N3 C4 C5 131.4(4) . . ?
C9 C4 C5 122.5(4) . . ?
C6 C5 C4 116.2(4) . . ?
C5 C6 C7 122.3(4) . . ?
C8 C7 C6 121.0(4) . . ?
C7 C8 C9 117.2(4) . . ?
C4 C9 N1 109.2(3) . . ?
C4 C9 C8 120.7(4) . . ?
N1 C9 C8 130.1(4) . . ?
C22 N21 C29 105.6(3) . . ?
C22 N21 Cu2 125.8(3) . . ?
C29 N21 Cu2 128.4(3) . . ?
N21 C22 N23 112.5(4) . . ?
N21 C22 C30 125.4(4) . . ?
N23 C22 C30 122.0(4) . . ?
C22 N23 C24 107.5(3) . . ?
C22 N23 C31 126.7(4) . . ?
C24 N23 C31 125.8(4) . . ?
N23 C24 C25 132.8(4) . . ?
N23 C24 C29 105.0(3) . . ?
C25 C24 C29 122.1(4) . . ?
C26 C25 C24 117.4(4) . . ?
C25 C26 C27 121.1(4) . . ?
C28 C27 C26 121.5(4) . . ?
C27 C28 C29 117.8(4) . . ?
N21 C29 C28 130.5(4) . . ?
N21 C29 C24 109.4(3) . . ?
C28 C29 C24 120.1(4) . . ?

loop_
_geom_bond_atom_site_label_1
_geom_bond_atom_site_label_2
_geom_bond_distance
_geom_bond_site_symmetry_2
_geom_bond_publ_flag
Cu1 N1 1.948(3) . ?
Cu1 Cu2 2.4890(9) . ?
Cu1 I1 2.6007(7) . ?
Cu1 I2 2.6634(7) . ?
Cu2 N21 1.966(3) . ?
Cu2 I2 2.6939(7) . ?
Cu2 I1 2.7002(8) . ?
Cu2 I2 2.7745(7) 3_766 ?
N1 C2 1.330(5) . ?
N1 C9 1.399(5) . ?
C2 N3 1.357(5) . ?
C2 C10 1.489(5) . ?
N3 C4 1.378(5) . ?
N3 C11 1.454(5) . ?
C4 C9 1.393(6) . ?
C4 C5 1.396(6) . ?
C5 C6 1.382(7) . ?
C6 C7 1.406(8) . ?
C7 C8 1.391(7) . ?
C8 C9 1.401(6) . ?
N21 C22 1.322(5) . ?
N21 C29 1.383(5) . ?
C22 N23 1.355(5) . ?
C22 C30 1.490(6) . ?
N23 C24 1.382(5) . ?
N23 C31 1.463(5) . ?
C24 C25 1.389(6) . ?
C24 C29 1.409(5) . ?
C25 C26 1.381(7) . ?
C26 C27 1.409(7) . ?
C27 C28 1.384(7) . ?
C28 C29 1.397(6) . ?
